data_7249174
loop_
_publ_author_name
'Sen, Charanjeet'
'Devi, Swaita'
Niharika,
'Bhagat, Nidhi'
'Sheikh, Haq Nawaz'

_publ_section_title
;
 Dual ligand based 3D Eu(iii) MOF as a multifunctional sensor for trace
 amounts of NACs, Cr3+ and Hg2+ in aqueous medium: synthesis, crystal
 structure and latent fingerprint detection
;
_journal_issue 36
_journal_name_full CrystEngComm
_journal_page_first 5013
_journal_page_last 5029
_journal_paper_doi 10.1039/D4CE00621F
_journal_volume 26
_journal_year 2024
_chemical_formula_moiety 'C14 H8 Eu N3 O11'
_chemical_formula_sum 'C14 H8 Eu N3 O11'
_chemical_formula_weight 546.20
_space_group_crystal_system orthorhombic
_space_group_IT_number 57
_space_group_name_Hall '-P 2c 2b'
_space_group_name_H-M_alt 'P b c m'
_symmetry_Int_Tables_number 57
_atom_sites_solution_primary iterative
_audit_creation_date 2023-02-08
_audit_creation_method
;
Olex2 1.2
(compiled 2018.05.29 svn.r3508 for OlexSys, GUI svn.r5506)
;
_audit_update_record
;
2024-05-20 deposited with the CCDC.	2024-08-05 downloaded from the CCDC.
;
_cell_angle_alpha 90
_cell_angle_beta 90
_cell_angle_gamma 90
_cell_formula_units_Z 8
_cell_length_a 7.9885(4)
_cell_length_b 21.6907(12)
_cell_length_c 18.2297(12)
_cell_measurement_reflns_used 7861
_cell_measurement_temperature 293(2)
_cell_measurement_theta_max 22.21
_cell_measurement_theta_min 2.97
_cell_volume 3158.8(3)
_computing_molecular_graphics 'Olex2 (Dolomanov et al., 2009)'
_computing_publication_material 'Olex2 (Dolomanov et al., 2009)'
_computing_structure_refinement 'olex2.refine (Bourhis et al., 2015)'
_computing_structure_solution 'olex2.solve (Bourhis et al., 2015)'
_diffrn_ambient_temperature 293(2)
_diffrn_measured_fraction_theta_full 0.9910
_diffrn_measured_fraction_theta_max 0.9910
_diffrn_measurement_device 'four-circle diffractometer'
_diffrn_measurement_device_type 'XtaLAB Synergy, Dualflex, HyPix3000'
_diffrn_radiation_type 'Mo K\a'
_diffrn_radiation_wavelength 0.71073
_diffrn_reflns_av_R_equivalents 0.1207
_diffrn_reflns_av_unetI/netI 0.0479
_diffrn_reflns_limit_h_max 10
_diffrn_reflns_limit_h_min -9
_diffrn_reflns_limit_k_max 27
_diffrn_reflns_limit_k_min -27
_diffrn_reflns_limit_l_max 22
_diffrn_reflns_limit_l_min -22
_diffrn_reflns_number 27445
_diffrn_reflns_theta_full 24.9999
_diffrn_reflns_theta_max 25.00
_diffrn_reflns_theta_min 3.36
_exptl_absorpt_coefficient_mu 4.048
_exptl_absorpt_correction_T_max 0.550
_exptl_absorpt_correction_T_min 0.354
_exptl_absorpt_correction_type multi-scan
_exptl_absorpt_process_details Sadabs
_exptl_crystal_colour colourless
_exptl_crystal_colour_primary colourless
_exptl_crystal_density_diffrn 2.2969
_exptl_crystal_description block
_exptl_crystal_F_000 2113.2369
_exptl_crystal_size_max 0.37
_exptl_crystal_size_mid 0.21
_exptl_crystal_size_min 0.14
_refine_diff_density_max 1.7565
_refine_diff_density_min -2.0062
_refine_diff_density_rms 0.2434
_refine_ls_d_res_high 0.8409
_refine_ls_d_res_low 6.0655
_refine_ls_goodness_of_fit_ref 1.0517
_refine_ls_hydrogen_treatment constr
_refine_ls_matrix_type full
_refine_ls_number_constraints 17
_refine_ls_number_parameters 272
_refine_ls_number_reflns 2859
_refine_ls_number_restraints 0
_refine_ls_restrained_S_all 1.0517
_refine_ls_R_factor_all 0.0519
_refine_ls_R_factor_gt 0.0400
_refine_ls_shift/su_max 0.0004
_refine_ls_shift/su_mean 0.0000
_refine_ls_structure_factor_coef Fsqd
_refine_ls_weighting_details 'w=1/[\s^2^(Fo^2^)+(0.0513P)^2^+6.1927P] where P=(Fo^2^+2Fc^2^)/3'
_refine_ls_weighting_scheme calc
_refine_ls_wR_factor_gt 0.0977
_refine_ls_wR_factor_ref 0.1055
_reflns_Friedel_coverage 0.0
_reflns_limit_h_max 9
_reflns_limit_h_min 0
_reflns_limit_k_max 25
_reflns_limit_k_min 0
_reflns_limit_l_max 21
_reflns_limit_l_min 0
_reflns_number_gt 2202
_reflns_number_total 2859
_reflns_threshold_expression I>=2u(I)
_cod_data_source_file d4ce00621f2.cif
_cod_data_source_block GJP-Pri1
_cod_depositor_comments 'Adding full bibliography for 7249174.cif.'
_cod_database_code 7249174
_olex2_refinement_description
;
1. Fixed Uiso
 At 1.2 times of:
  All C(H) groups
 At 1.5 times of:
  All O(H) groups, All O(H,H) groups
2.a Rotating group:
 O11(H11a,H11b)
2.b Aromatic/amide H refined with riding coordinates:
 C8(H8a), C13(H13), C16(H16), C3(H3), C9(H9), C4(H4)
2.c Tetrahedral OH refined with riding coordinates:
 O8(H8)
;
_olex2_submission_special_instructions 'No special instructions were received'

loop_
_space_group_symop_id
_space_group_symop_operation_xyz
1 x,y,z
2 x,-y+1/2,-z
3 -x,y+1/2,-z+1/2
4 -x,-y,z+1/2
5 -x,-y,-z
6 -x,y-1/2,z
7 x,-y-1/2,z-1/2
8 x,y,-z-1/2

loop_
_atom_site_label
_atom_site_type_symbol
_atom_site_fract_x
_atom_site_fract_y
_atom_site_fract_z
_atom_site_U_iso_or_equiv
_atom_site_adp_type
_atom_site_occupancy
_atom_site_site_symmetry_order
_atom_site_refinement_flags_posn
_atom_site_refinement_flags_adp
_atom_site_refinement_flags_occupancy
Eu1 Eu 0.25090(3) 0.434601(11) 0.539850(13) 0.01625(14) Uani 1.000000 1 . . .
O9 O 0.0001(4) 0.37163(15) 0.55901(18) 0.0222(7) Uani 1.000000 1 . . .
O11 O 0.2494(4) 0.53319(19) 0.4771(2) 0.0277(9) Uani 1.000000 1 . . .
H11a H 0.325(3) 0.5561(6) 0.4950(14) 0.0416(14) Uiso 1.000000 1 GR . .
H11b H 0.1586(19) 0.5519(7) 0.4866(16) 0.0416(14) Uiso 1.000000 1 GR . .
O4 O 0.4532(4) 0.42191(16) 0.44688(18) 0.0240(8) Uani 1.000000 1 . . .
O2 O -0.0843(4) 0.57968(15) 0.56931(19) 0.0267(8) Uani 1.000000 1 . . .
O7 O 0.5071(4) 0.38948(15) 0.59297(17) 0.0225(7) Uani 1.000000 1 . . .
O5 O 0.5972(4) 0.49294(15) 0.38456(16) 0.0240(8) Uani 1.000000 1 . . .
O1 O 0.0407(4) 0.49187(14) 0.60244(17) 0.0230(8) Uani 1.000000 1 . . .
N3 N 0.2452(4) 0.39097(19) 0.6747(2) 0.0173(9) Uani 1.000000 1 . . .
N4 N 0.2630(4) 0.3121(2) 0.5164(3) 0.0207(10) Uani 1.000000 1 . . .
O6 O 0.1934(7) 0.2543(2) 0.1911(3) 0.0658(14) Uani 1.000000 1 . . .
O8 O 0.6862(5) 0.39852(19) 0.68418(18) 0.0400(10) Uani 1.000000 1 . . .
C8 C 0.5005(9) 0.4432(3) 0.25 0.0187(15) Uani 1.000000 2 S T P
H8a H 0.5625(9) 0.4795(3) 0.25 0.0225(19) Uiso 1.000000 2 RS T P
C6 C 0.5050(6) 0.4461(2) 0.3883(3) 0.0181(11) Uani 1.000000 1 . . .
C7 C 0.4553(6) 0.4166(2) 0.3163(2) 0.0197(10) Uani 1.000000 1 . . .
N2 N 0.2315(8) 0.2772(3) 0.25 0.0384(18) Uani 1.000000 2 S T P
C14 C -0.0317(6) 0.3215(2) 0.5308(3) 0.0252(12) Uani 1.000000 1 . . .
C13 C 0.1015(6) 0.3884(2) 0.7122(3) 0.0221(11) Uani 1.000000 1 . . .
H13 H 0.0004(6) 0.3866(2) 0.6870(3) 0.0266(13) Uiso 1.000000 1 R . .
C11 C 0.5387(6) 0.3926(2) 0.6592(3) 0.0211(11) Uani 1.000000 1 . . .
C12 C 0.3918(6) 0.3909(2) 0.7112(3) 0.0193(10) Uani 1.000000 1 . . .
C1 C 0.0006(6) 0.5480(2) 0.6129(2) 0.0179(10) Uani 1.000000 1 . . .
C10 C 0.3244(10) 0.3357(3) 0.25 0.0245(16) Uani 1.000000 2 S T P
C15 C 0.1184(5) 0.2812(2) 0.5102(3) 0.0177(10) Uani 1.000000 1 . . .
C16 C 0.4043(6) 0.2818(2) 0.5064(3) 0.0265(12) Uani 1.000000 1 . . .
H16 H 0.5054(6) 0.3030(2) 0.5079(3) 0.0318(14) Uiso 1.000000 1 R . .
C3 C 0.0207(9) 0.5483(3) 0.75 0.0218(15) Uani 1.000000 2 S T P
H3 H -0.0212(9) 0.5083(3) 0.75 0.0261(19) Uiso 1.000000 2 RS T P
N1 N 0.2557(9) 0.7215(4) 0.75 0.054(2) Uani 1.000000 2 S T P
O10 O -0.1777(5) 0.30234(18) 0.5187(3) 0.0545(13) Uani 1.000000 1 . . .
C5 C 0.1630(10) 0.6625(3) 0.75 0.0309(18) Uani 1.000000 2 S T P
C2 C 0.0517(6) 0.5778(2) 0.6835(2) 0.0197(11) Uani 1.000000 1 . . .
C9 C 0.3640(6) 0.3621(2) 0.3167(3) 0.0248(11) Uani 1.000000 1 . . .
H9 H 0.3306(6) 0.3439(2) 0.3605(3) 0.0297(13) Uiso 1.000000 1 R . .
O3 O 0.2908(9) 0.7442(3) 0.8084(3) 0.101(2) Uani 1.000000 1 . . .
C4 C 0.1243(6) 0.6357(2) 0.6839(3) 0.0290(12) Uani 1.000000 1 . . .
H4 H 0.1466(6) 0.6561(2) 0.6402(3) 0.0347(14) Uiso 1.000000 1 R . .
H8 H 0.6831(5) 0.39977(19) 0.72912(18) 0.0601(15) Uiso 1.000000 1 R . .

loop_
_atom_site_aniso_label
_atom_site_aniso_U_11
_atom_site_aniso_U_22
_atom_site_aniso_U_33
_atom_site_aniso_U_12
_atom_site_aniso_U_13
_atom_site_aniso_U_23
Eu1 0.0156(2) 0.0176(2) 0.0156(2) -0.00027(10) -0.00029(8) -0.00087(9)
O9 0.0184(17) 0.0212(18) 0.0270(17) -0.0001(15) 0.0014(15) -0.0048(15)
O11 0.018(2) 0.028(2) 0.037(2) -0.0013(14) -0.0045(14) 0.0040(19)
O4 0.024(2) 0.0288(19) 0.0186(18) 0.0006(16) 0.0015(15) 0.0030(16)
O2 0.031(2) 0.0260(18) 0.0230(19) 0.0009(17) -0.0075(17) 0.0022(16)
O7 0.0201(18) 0.0307(19) 0.0167(18) 0.0009(15) -0.0001(14) -0.0006(15)
O5 0.0250(18) 0.0245(18) 0.0223(18) -0.0082(16) -0.0024(14) -0.0029(15)
O1 0.0227(18) 0.0208(17) 0.0255(18) 0.0046(15) 0.0036(14) -0.0046(15)
N3 0.013(2) 0.020(2) 0.019(2) 0.0014(16) -0.0008(15) -0.0013(18)
N4 0.019(2) 0.019(2) 0.025(2) 0.0023(17) 0.0027(16) 0.000(2)
O6 0.108(4) 0.045(3) 0.045(3) -0.043(3) -0.007(3) -0.009(2)
O8 0.0202(18) 0.085(3) 0.0145(19) -0.001(2) -0.0001(16) -0.0005(19)
C8 0.020(4) 0.017(4) 0.019(4) -0.004(3) -0.000000 0.000000
C6 0.017(3) 0.019(2) 0.018(3) 0.004(2) 0.002(2) -0.003(2)
C7 0.021(3) 0.018(2) 0.020(3) 0.000(2) -0.000(2) -0.003(2)
N2 0.052(5) 0.028(4) 0.035(4) -0.016(3) -0.000000 0.000000
C14 0.019(3) 0.026(3) 0.030(3) 0.002(2) 0.000(2) -0.003(2)
C13 0.016(2) 0.025(3) 0.025(2) 0.000(2) -0.001(2) -0.002(2)
C11 0.019(3) 0.025(3) 0.019(3) 0.002(2) -0.001(2) -0.000(2)
C12 0.017(2) 0.020(2) 0.020(2) 0.002(2) -0.004(2) 0.003(2)
C1 0.017(3) 0.024(3) 0.013(2) -0.002(2) 0.0028(19) -0.000(2)
C10 0.032(4) 0.014(4) 0.027(4) -0.004(3) -0.000000 0.000000
C15 0.011(2) 0.021(2) 0.021(3) 0.001(2) -0.0028(19) 0.001(2)
C16 0.015(2) 0.027(3) 0.038(3) -0.003(2) -0.000(2) -0.008(2)
C3 0.021(4) 0.016(3) 0.028(4) -0.002(3) -0.000000 0.000000
N1 0.081(7) 0.035(5) 0.045(5) -0.025(4) -0.000000 0.000000
O10 0.010(2) 0.039(2) 0.115(4) 0.0016(19) -0.000(2) -0.032(2)
C5 0.038(5) 0.024(4) 0.031(4) -0.005(4) -0.000000 0.000000
C2 0.018(3) 0.024(3) 0.017(3) 0.006(2) 0.001(2) -0.000(2)
C9 0.029(3) 0.023(3) 0.022(3) -0.004(2) 0.001(2) 0.005(2)
O3 0.170(6) 0.072(4) 0.061(4) -0.080(4) -0.003(4) -0.012(3)
C4 0.039(3) 0.026(3) 0.022(3) -0.003(2) 0.001(2) 0.007(2)

loop_
_atom_type_symbol
_atom_type_scat_dispersion_real
_atom_type_scat_dispersion_imag
_atom_type_scat_Cromer_Mann_a1
_atom_type_scat_Cromer_Mann_a2
_atom_type_scat_Cromer_Mann_a3
_atom_type_scat_Cromer_Mann_a4
_atom_type_scat_Cromer_Mann_b1
_atom_type_scat_Cromer_Mann_b2
_atom_type_scat_Cromer_Mann_b3
_atom_type_scat_Cromer_Mann_b4
_atom_type_scat_Cromer_Mann_c
_atom_type_scat_source
_atom_type_scat_dispersion_source
Eu -0.00847 3.77655 24.62740 19.08860 13.76030 2.92270 2.38790 0.19420 13.75460 123.17400 2.57450008392 'International Tables Volume C Table 6.1.1.4 (pp. 500-502)' 'Henke, Gullikson and Davis, At. Data and Nucl. Data Tables, 1993, 54, 2'
H 0.00000 0.00000 0.49300 0.32291 0.14019 0.04081 10.51090 26.12570 3.14236 57.79970 0.0030380000826 'International Tables Volume C Table 6.1.1.4 (pp. 500-502)' 'Henke, Gullikson and Davis, At. Data and Nucl. Data Tables, 1993, 54, 2'
C 0.00347 0.00161 2.31000 1.02000 1.58860 0.86500 20.84390 10.20750 0.56870 51.65120 0.215599998832 'International Tables Volume C Table 6.1.1.4 (pp. 500-502)' 'Henke, Gullikson and Davis, At. Data and Nucl. Data Tables, 1993, 54, 2'
O 0.01158 0.00611 3.04850 2.28680 1.54630 0.86700 13.27710 5.70110 0.32390 32.90890 0.250800013542 'International Tables Volume C Table 6.1.1.4 (pp. 500-502)' 'Henke, Gullikson and Davis, At. Data and Nucl. Data Tables, 1993, 54, 2'
N 0.00653 0.00323 12.21260 3.13220 2.01250 1.16630 0.00570 9.89330 28.99750 0.58260 -11.5290002823 'International Tables Volume C Table 6.1.1.4 (pp. 500-502)' 'Henke, Gullikson and Davis, At. Data and Nucl. Data Tables, 1993, 54, 2'

loop_
_geom_angle_atom_site_label_1
_geom_angle_atom_site_label_2
_geom_angle_atom_site_label_3
_geom_angle
_geom_angle_site_symmetry_1
_geom_angle_site_symmetry_3
_geom_angle_publ_flag
O11 Eu1 O9 123.70(10) . . ?
O4 Eu1 O9 126.72(11) . . ?
O4 Eu1 O11 76.53(12) . . ?
O2 Eu1 O9 66.12(11) 5_566 . ?
O2 Eu1 O11 73.83(12) 5_566 . ?
O2 Eu1 O4 76.71(13) 5_566 . ?
O7 Eu1 O9 113.67(11) . . ?
O7 Eu1 O11 122.62(10) . . ?
O7 Eu1 O4 70.57(11) . . ?
O7 Eu1 O2 136.90(11) . 5_566 ?
O5 Eu1 O9 133.78(10) 5_666 . ?
O5 Eu1 O11 72.43(12) 5_666 . ?
O5 Eu1 O4 98.14(11) 5_666 . ?
O5 Eu1 O2 146.12(11) 5_666 5_566 ?
O5 Eu1 O7 67.51(11) 5_666 . ?
O1 Eu1 O9 69.24(11) . . ?
O1 Eu1 O11 76.27(11) . . ?
O1 Eu1 O4 152.75(11) . . ?
O1 Eu1 O2 94.20(11) . 5_566 ?
O1 Eu1 O7 127.18(11) . . ?
O1 Eu1 O5 75.03(11) . 5_666 ?
N3 Eu1 O9 69.67(11) . . ?
N3 Eu1 O11 139.19(13) . . ?
N3 Eu1 O4 129.84(11) . . ?
N3 Eu1 O2 135.53(11) . 5_566 ?
N3 Eu1 O7 60.36(10) . . ?
N3 Eu1 O5 73.16(11) . 5_666 ?
N3 Eu1 O1 74.22(11) . . ?
N4 Eu1 O9 60.12(11) . . ?
N4 Eu1 O11 142.66(14) . . ?
N4 Eu1 O4 75.29(12) . . ?
N4 Eu1 O2 76.23(12) . 5_566 ?
N4 Eu1 O7 68.98(11) . . ?
N4 Eu1 O5 135.59(12) . 5_666 ?
N4 Eu1 O1 128.05(11) . . ?
N4 Eu1 N3 78.15(13) . . ?
C14 O9 Eu1 127.1(3) . . ?
H11a O11 Eu1 109.3 . . ?
H11b O11 Eu1 109.2 . . ?
H11b O11 H11a 104.5 . . ?
C6 O4 Eu1 141.8(3) . . ?
C1 O2 Eu1 138.8(3) . 5_566 ?
C11 O7 Eu1 122.1(3) . . ?
C6 O5 Eu1 142.1(3) . 5_666 ?
C1 O1 Eu1 138.5(3) . . ?
C13 N3 Eu1 120.4(3) . . ?
C12 N3 Eu1 116.5(3) . . ?
C12 N3 C13 119.6(5) . . ?
C15 N4 Eu1 118.4(3) . . ?
C16 N4 Eu1 123.0(3) . . ?
C16 N4 C15 118.5(5) . . ?
H8 O8 C11 109.5 . . ?
C7 C8 H8a 119.4(3) . . ?
C7 C8 H8a 119.4(3) 8_556 . ?
C7 C8 C7 121.3(6) 8_556 . ?
O5 C6 O4 125.1(4) . . ?
C7 C6 O4 118.3(4) . . ?
C7 C6 O5 116.7(4) . . ?
C6 C7 C8 120.8(4) . 8_556 ?
C9 C7 C8 119.7(4) . 8_556 ?
C9 C7 C6 119.5(4) . . ?
O6 N2 O6 123.1(7) 8_556 . ?
C10 N2 O6 118.5(4) . . ?
C10 N2 O6 118.5(4) . 8_556 ?
C15 C14 O9 116.5(4) . . ?
O10 C14 O9 124.0(5) . . ?
O10 C14 C15 119.5(4) . . ?
C13 C13 N3 120.7(3) 8_557 . ?
H13 C13 N3 119.6(3) . . ?
O8 C11 O7 123.0(4) . . ?
C12 C11 O7 117.0(4) . . ?
C12 C11 O8 120.0(4) . . ?
C11 C12 N3 111.5(4) . . ?
C12 C12 N3 119.6(3) 8_557 . ?
C12 C12 C11 128.9(2) 8_557 . ?
O1 C1 O2 124.5(4) . . ?
C2 C1 O2 117.2(4) . . ?
C2 C1 O1 118.3(4) . . ?
C9 C10 N2 118.3(3) 8_556 . ?
C9 C10 N2 118.3(3) . . ?
C9 C10 C9 123.5(6) . 8_556 ?
C14 C15 N4 111.6(4) . . ?
C15 C15 N4 120.3(3) 2_556 . ?
C15 C15 C14 128.0(3) 2_556 . ?
C16 C16 N4 120.9(3) 2_556 . ?
H16 C16 N4 119.5(3) . . ?
C2 C3 H3 119.5(3) 8_557 . ?
C2 C3 H3 119.5(3) . . ?
C2 C3 C2 121.0(6) . 8_557 ?
O3 N1 C5 118.0(4) . . ?
O3 N1 C5 118.0(4) 8_557 . ?
O3 N1 O3 124.1(8) 8_557 . ?
C4 C5 N1 118.7(3) 8_557 . ?
C4 C5 N1 118.7(3) . . ?
C4 C5 C4 122.6(7) . 8_557 ?
C3 C2 C1 120.1(4) 8_557 . ?
C4 C2 C1 120.8(4) . . ?
C4 C2 C3 119.1(4) . 8_557 ?
C10 C9 C7 117.9(5) 8_556 . ?
H9 C9 C7 121.0(3) . . ?
H9 C9 C10 121.0(3) . 8_556 ?
C2 C4 C5 119.0(5) . 8_557 ?
H4 C4 C5 120.5(3) . 8_557 ?
H4 C4 C2 120.5(3) . . ?
H8 H8 O8 177.44(3) 8_557 . ?

loop_
_geom_bond_atom_site_label_1
_geom_bond_atom_site_label_2
_geom_bond_distance
_geom_bond_site_symmetry_2
_geom_bond_publ_flag
Eu1 O9 2.450(3) . ?
Eu1 O11 2.425(4) . ?
Eu1 O4 2.358(3) . ?
Eu1 O2 2.414(3) 5_566 ?
Eu1 O7 2.467(3) . ?
Eu1 O5 2.417(3) 5_666 ?
Eu1 O1 2.380(3) . ?
Eu1 N3 2.635(4) . ?
Eu1 N4 2.693(4) . ?
O9 C14 1.228(5) . ?
O11 H11a 0.8501 . ?
O11 H11b 0.8499 . ?
O4 C6 1.260(6) . ?
O2 C1 1.252(6) . ?
O7 C11 1.236(5) . ?
O5 C6 1.257(5) . ?
O1 C1 1.272(5) . ?
N3 C13 1.337(6) . ?
N3 C12 1.347(5) . ?
N4 C15 1.340(6) . ?
N4 C16 1.319(6) . ?
O6 N2 1.222(5) . ?
O8 C11 1.270(5) . ?
O8 H8 0.8200 . ?
C8 H8a 0.9300 . ?
C8 C7 1.387(5) . ?
C8 C7 1.387(5) 8_556 ?
C6 C7 1.513(6) . ?
C7 C9 1.390(6) . ?
N2 C10 1.470(9) . ?
C14 C15 1.531(6) . ?
C14 O10 1.258(6) . ?
C13 C13 1.378(9) 8_557 ?
C13 H13 0.9300 . ?
C11 C12 1.509(6) . ?
C12 C12 1.414(9) 8_557 ?
C1 C2 1.496(6) . ?
C10 C9 1.381(6) 8_556 ?
C10 C9 1.381(6) . ?
C15 C15 1.404(9) 2_556 ?
C16 C16 1.399(9) 2_556 ?
C16 H16 0.9300 . ?
C3 H3 0.9300 . ?
C3 C2 1.393(6) 8_557 ?
C3 C2 1.393(6) . ?
N1 C5 1.479(10) . ?
N1 O3 1.206(6) 8_557 ?
N1 O3 1.206(6) . ?
C5 C4 1.373(6) 8_557 ?
C5 C4 1.373(6) . ?
C2 C4 1.383(6) . ?
C9 H9 0.9300 . ?
C4 H4 0.9300 . ?
H8 H8 0.761(7) 8_557 ?
